data_7153112
loop_
_publ_author_name
'Ramesh, Veera V. E.'
'Vijayadas, Kuruppanthara N.'
'Dhokale, Snehal'
'Gonnade, Rajesh G.'
'Rajamohanan, Pattuparambil R.'
'Sanjayan, Gangadhar J.'

_publ_section_title
;
 Switching the H-bonding network of a foldamer by modulating the backbone
 chirality and constitutional ratio of amino acids.
;
_journal_issue 41
_journal_name_full 'Organic &amp; biomolecular chemistry'
_journal_page_first 7072
_journal_page_last 7075
_journal_paper_doi 10.1039/c3ob41369a
_journal_volume 11
_journal_year 2013
_chemical_absolute_configuration rmad
_chemical_formula_moiety 'C35 H38 Br N5 O6'
_chemical_formula_sum 'C35 H38 Br N5 O6'
_chemical_formula_weight 704.61
_chemical_melting_point 503
_chemical_name_common peptide
_chemical_name_systematic
; 
 ? 
;
_space_group_IT_number 4
_symmetry_cell_setting monoclinic
_symmetry_space_group_name_Hall 'P 2yb'
_symmetry_space_group_name_H-M 'P 1 21 1'
_atom_sites_solution_hydrogens geom
_atom_sites_solution_primary direct
_atom_sites_solution_secondary difmap
_audit_creation_method SHELXL-97
_cell_angle_alpha 90.00
_cell_angle_beta 99.774(2)
_cell_angle_gamma 90.00
_cell_formula_units_Z 4
_cell_length_a 11.2356(6)
_cell_length_b 9.2098(5)
_cell_length_c 32.8244(16)
_cell_measurement_reflns_used 9859
_cell_measurement_temperature 100(2)
_cell_measurement_theta_max 26.05
_cell_measurement_theta_min 2.30
_cell_volume 3347.3(3)
_computing_cell_refinement 'SAINT (Bruker, 2003)'
_computing_data_collection 'SMART (Bruker, 2003)'
_computing_data_reduction 'SAINT (Bruker, 2003)'
_computing_molecular_graphics 'SHELXTL (Bruker, 2003)'
_computing_publication_material 'SHELXTL (Bruker, 2003)'
_computing_structure_refinement 'SHELXL-97 (Sheldrick, 2008)'
_computing_structure_solution 'SHELXS-97 (Sheldrick, 2008)'
_diffrn_ambient_temperature 100(2)
_diffrn_measured_fraction_theta_full 0.998
_diffrn_measured_fraction_theta_max 0.998
_diffrn_measurement_device 'Bruker Smart APEX II'
_diffrn_measurement_device_type 'CCD Area Detector'
_diffrn_measurement_method 'Phi and Omega Scan'
_diffrn_radiation_monochromator graphite
_diffrn_radiation_source 'fine-focus sealed tube'
_diffrn_radiation_type MoK\a
_diffrn_radiation_wavelength 0.71073
_diffrn_reflns_av_R_equivalents 0.0303
_diffrn_reflns_av_sigmaI/netI 0.0550
_diffrn_reflns_limit_h_max 12
_diffrn_reflns_limit_h_min -13
_diffrn_reflns_limit_k_max 11
_diffrn_reflns_limit_k_min -11
_diffrn_reflns_limit_l_max 38
_diffrn_reflns_limit_l_min -40
_diffrn_reflns_number 41276
_diffrn_reflns_theta_full 26.00
_diffrn_reflns_theta_max 26.00
_diffrn_reflns_theta_min 1.84
_exptl_absorpt_coefficient_mu 1.281
_exptl_absorpt_correction_T_max 0.8934
_exptl_absorpt_correction_T_min 0.4675
_exptl_absorpt_correction_type multi-scan
_exptl_absorpt_process_details 'bruker sadabs'
_exptl_crystal_colour colourless
_exptl_crystal_density_diffrn 1.398
_exptl_crystal_density_method 'not measured'
_exptl_crystal_description prism
_exptl_crystal_F_000 1464
_exptl_crystal_size_max 0.70
_exptl_crystal_size_mid 0.11
_exptl_crystal_size_min 0.09
_refine_diff_density_max 0.418
_refine_diff_density_min -0.327
_refine_diff_density_rms 0.044
_refine_ls_abs_structure_details 'Flack H D (1983), Acta Cryst. A39, 876-881'
_refine_ls_abs_structure_Flack 0.005(3)
_refine_ls_extinction_method none
_refine_ls_goodness_of_fit_ref 0.987
_refine_ls_hydrogen_treatment constr
_refine_ls_matrix_type full
_refine_ls_number_parameters 853
_refine_ls_number_reflns 13026
_refine_ls_number_restraints 1
_refine_ls_restrained_S_all 0.987
_refine_ls_R_factor_all 0.0329
_refine_ls_R_factor_gt 0.0271
_refine_ls_shift/su_max 0.002
_refine_ls_shift/su_mean 0.000
_refine_ls_structure_factor_coef Fsqd
_refine_ls_weighting_details 'calc w=1/[\s^2^(Fo^2^)+(0.0000P)^2^+0.0000P] where P=(Fo^2^+2Fc^2^)/3'
_refine_ls_weighting_scheme calc
_refine_ls_wR_factor_gt 0.0516
_refine_ls_wR_factor_ref 0.0529
_reflns_number_gt 11766
_reflns_number_total 13026
_reflns_threshold_expression >2sigma(I)
_cod_data_source_file c3ob41369a.txt
_cod_data_source_block comp_2b
_cod_original_sg_symbol_H-M P21
_cod_database_code 7153112

loop_
_symmetry_equiv_pos_as_xyz
'x, y, z'
'-x, y+1/2, -z'

loop_
_atom_site_label
_atom_site_type_symbol
_atom_site_fract_x
_atom_site_fract_y
_atom_site_fract_z
_atom_site_U_iso_or_equiv
_atom_site_adp_type
_atom_site_occupancy
_atom_site_symmetry_multiplicity
_atom_site_calc_flag
_atom_site_refinement_flags
Br1 Br -0.419596(18) -0.09258(2) 0.810636(6) 0.02083(5) Uani 1 1 d .
O1 O 0.45734(13) 0.66650(15) 0.88037(4) 0.0246(4) Uani 1 1 d .
O2 O 0.09079(13) 0.58676(14) 0.75546(4) 0.0206(3) Uani 1 1 d .
O3 O 0.15170(12) 0.57226(14) 0.91009(4) 0.0175(3) Uani 1 1 d .
O4 O 0.25443(13) 0.06651(14) 0.94590(4) 0.0203(3) Uani 1 1 d .
O5 O 0.01583(14) 0.02966(16) 0.98156(5) 0.0318(4) Uani 1 1 d .
O6 O 0.37627(12) 0.55456(14) 0.81978(4) 0.0188(3) Uani 1 1 d .
N1 N 0.29387(15) 0.75878(17) 0.83786(5) 0.0162(4) Uani 1 1 d .
N2 N 0.10551(15) 0.56594(18) 0.82599(5) 0.0154(4) Uani 1 1 d .
H2N H 0.1306 0.6152 0.8488 0.019 Uiso 1 1 calc R
N3 N 0.20683(14) 0.34417(18) 0.93284(5) 0.0155(4) Uani 1 1 d .
H3N H 0.1936 0.2519 0.9268 0.019 Uiso 1 1 calc R
N4 N 0.25803(14) 0.01151(17) 1.01254(5) 0.0146(4) Uani 1 1 d .
N5 N 0.02361(15) -0.17546(17) 0.94327(5) 0.0174(4) Uani 1 1 d .
H5N H 0.0651 -0.2556 0.9415 0.021 Uiso 1 1 calc R
C1 C 0.38371(19) 0.6604(2) 0.84884(6) 0.0183(5) Uani 1 1 d .
C2 C 0.21267(18) 0.7595(2) 0.79817(6) 0.0151(5) Uani 1 1 d .
H2 H 0.2611 0.7688 0.7754 0.018 Uiso 1 1 calc R
C3 C 0.13918(18) 0.8998(2) 0.80062(6) 0.0203(5) Uani 1 1 d .
H3A H 0.1131 0.9422 0.7728 0.024 Uiso 1 1 calc R
H3B H 0.0671 0.8811 0.8135 0.024 Uiso 1 1 calc R
C4 C 0.2282(2) 0.9995(2) 0.82758(6) 0.0231(5) Uani 1 1 d .
H4A H 0.2848 1.0450 0.8113 0.028 Uiso 1 1 calc R
H4B H 0.1854 1.0767 0.8403 0.028 Uiso 1 1 calc R
C5 C 0.2939(2) 0.8980(2) 0.86002(6) 0.0232(5) Uani 1 1 d .
H5A H 0.3773 0.9321 0.8700 0.028 Uiso 1 1 calc R
H5B H 0.2507 0.8894 0.8838 0.028 Uiso 1 1 calc R
C6 C 0.13098(17) 0.6262(2) 0.79044(6) 0.0163(4) Uani 1 1 d .
C7 C 0.04456(17) 0.4358(2) 0.83093(6) 0.0140(5) Uani 1 1 d .
C8 C 0.06452(17) 0.3686(2) 0.87021(6) 0.0135(5) Uani 1 1 d .
C9 C 0.00609(18) 0.2378(2) 0.87506(6) 0.0165(5) Uani 1 1 d .
H9 H 0.0186 0.1921 0.9014 0.020 Uiso 1 1 calc R
C10 C -0.06911(19) 0.1733(2) 0.84273(6) 0.0220(5) Uani 1 1 d .
H10 H -0.1075 0.0836 0.8466 0.026 Uiso 1 1 calc R
C11 C -0.0881(2) 0.2407(2) 0.80443(7) 0.0219(5) Uani 1 1 d .
H11 H -0.1404 0.1969 0.7820 0.026 Uiso 1 1 calc R
C12 C -0.03245(18) 0.3704(2) 0.79835(6) 0.0198(5) Uani 1 1 d .
H12 H -0.0466 0.4153 0.7719 0.024 Uiso 1 1 calc R
C13 C 0.14405(17) 0.4387(2) 0.90612(6) 0.0135(5) Uani 1 1 d .
C14 C 0.29029(18) 0.3715(2) 0.96898(6) 0.0157(5) Uani 1 1 d .
C15 C 0.32891(18) 0.2515(2) 0.99465(6) 0.0139(5) Uani 1 1 d .
C16 C 0.41841(18) 0.2730(2) 1.02894(6) 0.0164(5) Uani 1 1 d .
H16 H 0.4474 0.1923 1.0458 0.020 Uiso 1 1 calc R
C17 C 0.46632(17) 0.4099(3) 1.03906(6) 0.0195(4) Uani 1 1 d .
H17 H 0.5281 0.4227 1.0624 0.023 Uiso 1 1 calc R
C18 C 0.42299(19) 0.5272(2) 1.01475(6) 0.0209(5) Uani 1 1 d .
H18 H 0.4527 0.6217 1.0222 0.025 Uiso 1 1 calc R
C19 C 0.33690(19) 0.5087(2) 0.97969(6) 0.0181(5) Uani 1 1 d .
H19 H 0.3095 0.5900 0.9629 0.022 Uiso 1 1 calc R
C20 C 0.27942(17) 0.1035(2) 0.98294(6) 0.0149(4) Uani 1 1 d .
C21 C 0.19088(18) -0.1225(2) 0.99904(6) 0.0179(5) Uani 1 1 d .
H21 H 0.2375 -0.1865 0.9828 0.021 Uiso 1 1 calc R
C22 C 0.1753(2) -0.1934(2) 1.03998(6) 0.0238(5) Uani 1 1 d .
H22A H 0.1000 -0.2513 1.0368 0.029 Uiso 1 1 calc R
H22B H 0.2447 -0.2570 1.0505 0.029 Uiso 1 1 calc R
C23 C 0.16934(19) -0.0647(2) 1.06871(6) 0.0231(5) Uani 1 1 d .
H23A H 0.0880 -0.0200 1.0639 0.028 Uiso 1 1 calc R
H23B H 0.1899 -0.0942 1.0981 0.028 Uiso 1 1 calc R
C24 C 0.26341(18) 0.0389(2) 1.05702(6) 0.0177(5) Uani 1 1 d .
H24A H 0.2428 0.1411 1.0622 0.021 Uiso 1 1 calc R
H24B H 0.3447 0.0171 1.0727 0.021 Uiso 1 1 calc R
C25 C 0.06786(18) -0.0799(2) 0.97370(6) 0.0190(5) Uani 1 1 d .
C26 C -0.08384(17) -0.1567(2) 0.91410(6) 0.0138(4) Uani 1 1 d .
C27 C -0.17915(18) -0.0702(2) 0.92119(6) 0.0171(5) Uani 1 1 d .
H27 H -0.1760 -0.0226 0.9470 0.021 Uiso 1 1 calc R
C28 C -0.27931(18) -0.0535(2) 0.89038(6) 0.0173(5) Uani 1 1 d .
H28 H -0.3440 0.0075 0.8950 0.021 Uiso 1 1 calc R
C29 C -0.28546(18) -0.1249(2) 0.85317(6) 0.0164(5) Uani 1 1 d .
C30 C -0.19343(18) -0.2168(2) 0.84625(6) 0.0186(5) Uani 1 1 d .
H30 H -0.1990 -0.2683 0.8209 0.022 Uiso 1 1 calc R
C31 C -0.09279(18) -0.2322(2) 0.87694(6) 0.0179(5) Uani 1 1 d .
H31 H -0.0292 -0.2952 0.8725 0.021 Uiso 1 1 calc R
C32 C 0.45433(18) 0.4244(2) 0.82619(6) 0.0204(5) Uani 1 1 d .
C33 C 0.4367(2) 0.3461(2) 0.86552(7) 0.0277(6) Uani 1 1 d .
H33A H 0.4642 0.4086 0.8894 0.042 Uiso 1 1 calc R
H33B H 0.4836 0.2559 0.8682 0.042 Uiso 1 1 calc R
H33C H 0.3509 0.3235 0.8642 0.042 Uiso 1 1 calc R
C34 C 0.4062(2) 0.3328(2) 0.78861(6) 0.0256(5) Uani 1 1 d .
H34A H 0.3199 0.3145 0.7878 0.038 Uiso 1 1 calc R
H34B H 0.4497 0.2402 0.7902 0.038 Uiso 1 1 calc R
H34C H 0.4178 0.3846 0.7635 0.038 Uiso 1 1 calc R
C35 C 0.58468(19) 0.4694(3) 0.82641(7) 0.0301(6) Uani 1 1 d .
H35A H 0.5905 0.5214 0.8008 0.045 Uiso 1 1 calc R
H35B H 0.6360 0.3828 0.8285 0.045 Uiso 1 1 calc R
H35C H 0.6115 0.5330 0.8501 0.045 Uiso 1 1 calc R
Br1' Br -0.223310(19) 0.62753(3) 0.697014(7) 0.02986(6) Uani 1 1 d .
O1' O 0.59026(13) -0.13766(15) 0.61872(4) 0.0240(4) Uani 1 1 d .
O2' O 0.36821(12) -0.03797(14) 0.74545(4) 0.0183(3) Uani 1 1 d .
O3' O 0.24651(12) -0.04319(13) 0.59160(4) 0.0172(3) Uani 1 1 d .
O4' O 0.31399(13) 0.46488(14) 0.55667(4) 0.0231(4) Uani 1 1 d .
O5' O 0.03634(15) 0.50266(18) 0.52480(5) 0.0395(4) Uani 1 1 d .
O6' O 0.57054(12) -0.02244(15) 0.67900(4) 0.0209(3) Uani 1 1 d .
N1' N 0.47133(15) -0.22746(17) 0.66262(5) 0.0157(4) Uani 1 1 d .
N2' N 0.29585(14) -0.03187(17) 0.67601(5) 0.0145(4) Uani 1 1 d .
H2'N H 0.2928 -0.0844 0.6535 0.017 Uiso 1 1 calc R
N3' N 0.27638(15) 0.18591(17) 0.56844(5) 0.0160(4) Uani 1 1 d .
H3'N H 0.2682 0.2780 0.5746 0.019 Uiso 1 1 calc R
N4' N 0.24225(15) 0.52114(17) 0.49078(5) 0.0168(4) Uani 1 1 d .
N5' N 0.08345(15) 0.70747(17) 0.56255(5) 0.0191(4) Uani 1 1 d .
H5'N H 0.1266 0.7876 0.5640 0.023 Uiso 1 1 calc R
C1' C 0.54886(18) -0.1295(2) 0.65048(6) 0.0192(5) Uani 1 1 d .
C2' C 0.43348(19) -0.2234(2) 0.70317(6) 0.0162(5) Uani 1 1 d .
H2' H 0.5062 -0.2327 0.7253 0.019 Uiso 1 1 calc R
C3' C 0.35625(19) -0.3606(2) 0.70269(6) 0.0222(5) Uani 1 1 d .
H3'A H 0.3588 -0.3992 0.7310 0.027 Uiso 1 1 calc R
H3'B H 0.2712 -0.3412 0.6902 0.027 Uiso 1 1 calc R
C4' C 0.4153(2) -0.4655(2) 0.67620(6) 0.0239(5) Uani 1 1 d .
H4'A H 0.4883 -0.5106 0.6925 0.029 Uiso 1 1 calc R
H4'B H 0.3584 -0.5430 0.6647 0.029 Uiso 1 1 calc R
C5' C 0.44815(19) -0.3695(2) 0.64201(6) 0.0219(5) Uani 1 1 d .
H5'A H 0.5210 -0.4061 0.6321 0.026 Uiso 1 1 calc R
H5'B H 0.3807 -0.3634 0.6184 0.026 Uiso 1 1 calc R
C6' C 0.36436(16) -0.0865(2) 0.71070(6) 0.0137(4) Uani 1 1 d .
C7' C 0.22913(17) 0.0983(2) 0.67159(6) 0.0145(5) Uani 1 1 d .
C8' C 0.20110(17) 0.1609(2) 0.63181(6) 0.0139(4) Uani 1 1 d .
C9' C 0.13615(18) 0.2903(2) 0.62726(6) 0.0169(5) Uani 1 1 d .
H9' H 0.1167 0.3328 0.6006 0.020 Uiso 1 1 calc R
C10' C 0.09924(19) 0.3583(2) 0.66036(6) 0.0205(5) Uani 1 1 d .
H10' H 0.0551 0.4466 0.6566 0.025 Uiso 1 1 calc R
C11' C 0.12752(19) 0.2960(2) 0.69920(6) 0.0206(5) Uani 1 1 d .
H11' H 0.1029 0.3424 0.7223 0.025 Uiso 1 1 calc R
C12' C 0.19131(18) 0.1667(2) 0.70481(6) 0.0181(5) Uani 1 1 d .
H12' H 0.2093 0.1247 0.7316 0.022 Uiso 1 1 calc R
C13' C 0.24276(17) 0.0903(2) 0.59563(6) 0.0147(5) Uani 1 1 d .
C14' C 0.32248(18) 0.1604(2) 0.53173(6) 0.0153(5) Uani 1 1 d .
C15' C 0.33370(18) 0.2815(2) 0.50651(6) 0.0147(5) Uani 1 1 d .
C16' C 0.38630(18) 0.2624(2) 0.47143(6) 0.0174(5) Uani 1 1 d .
H16' H 0.3971 0.3438 0.4547 0.021 Uiso 1 1 calc R
C17' C 0.42298(17) 0.1269(2) 0.46068(6) 0.0206(5) Uani 1 1 d .
H17' H 0.4594 0.1154 0.4368 0.025 Uiso 1 1 calc R
C18' C 0.40666(18) 0.0080(2) 0.48469(6) 0.0198(5) Uani 1 1 d .
H18' H 0.4296 -0.0857 0.4767 0.024 Uiso 1 1 calc R
C19' C 0.35745(18) 0.0232(2) 0.52019(6) 0.0188(5) Uani 1 1 d .
H19' H 0.3475 -0.0592 0.5367 0.023 Uiso 1 1 calc R
C20' C 0.29660(18) 0.4289(2) 0.51952(6) 0.0169(5) Uani 1 1 d .
C21' C 0.19071(19) 0.6543(2) 0.50527(6) 0.0215(5) Uani 1 1 d .
H21' H 0.2552 0.7172 0.5210 0.026 Uiso 1 1 calc R
C22' C 0.1317(2) 0.7277(2) 0.46503(7) 0.0307(6) Uani 1 1 d .
H22D H 0.1900 0.7902 0.4538 0.037 Uiso 1 1 calc R
H22C H 0.0613 0.7871 0.4693 0.037 Uiso 1 1 calc R
C23' C 0.0924(2) 0.5986(2) 0.43637(7) 0.0314(6) Uani 1 1 d .
H23D H 0.0162 0.5558 0.4422 0.038 Uiso 1 1 calc R
H23C H 0.0812 0.6282 0.4070 0.038 Uiso 1 1 calc R
C24' C 0.19660(19) 0.4926(2) 0.44670(6) 0.0216(5) Uani 1 1 d .
H24D H 0.1684 0.3911 0.4423 0.026 Uiso 1 1 calc R
H24C H 0.2597 0.5115 0.4297 0.026 Uiso 1 1 calc R
C25' C 0.09592(19) 0.6122(2) 0.53207(7) 0.0233(5) Uani 1 1 d .
C26' C 0.00698(18) 0.6892(2) 0.59233(6) 0.0178(5) Uani 1 1 d .
C27' C -0.09772(18) 0.6069(2) 0.58518(7) 0.0218(5) Uani 1 1 d .
H27' H -0.1221 0.5617 0.5591 0.026 Uiso 1 1 calc R
C28' C -0.16734(18) 0.5905(2) 0.61622(6) 0.0214(5) Uani 1 1 d .
H28' H -0.2389 0.5337 0.6114 0.026 Uiso 1 1 calc R
C29' C -0.13161(18) 0.6570(2) 0.65383(6) 0.0199(5) Uani 1 1 d .
C30' C -0.02901(19) 0.7418(2) 0.66129(7) 0.0215(5) Uani 1 1 d .
H30' H -0.0054 0.7877 0.6873 0.026 Uiso 1 1 calc R
C31' C 0.03911(19) 0.7587(2) 0.63014(6) 0.0216(5) Uani 1 1 d .
H31' H 0.1089 0.8187 0.6347 0.026 Uiso 1 1 calc R
C32' C 0.64272(19) 0.1071(2) 0.67319(7) 0.0232(5) Uani 1 1 d .
C33' C 0.6327(2) 0.1947(2) 0.71124(7) 0.0306(6) Uani 1 1 d .
H33F H 0.5479 0.2194 0.7112 0.046 Uiso 1 1 calc R
H33E H 0.6801 0.2840 0.7113 0.046 Uiso 1 1 calc R
H33D H 0.6636 0.1376 0.7360 0.046 Uiso 1 1 calc R
C34' C 0.7721(2) 0.0615(3) 0.67236(8) 0.0324(6) Uani 1 1 d .
H34E H 0.8039 0.0087 0.6978 0.049 Uiso 1 1 calc R
H34D H 0.8217 0.1479 0.6703 0.049 Uiso 1 1 calc R
H34F H 0.7744 -0.0016 0.6485 0.049 Uiso 1 1 calc R
C35' C 0.5851(2) 0.1871(3) 0.63391(7) 0.0334(6) Uani 1 1 d .
H35F H 0.5888 0.1258 0.6098 0.050 Uiso 1 1 calc R
H35D H 0.6289 0.2778 0.6314 0.050 Uiso 1 1 calc R
H35E H 0.5005 0.2091 0.6354 0.050 Uiso 1 1 calc R

loop_
_atom_site_aniso_label
_atom_site_aniso_U_11
_atom_site_aniso_U_22
_atom_site_aniso_U_33
_atom_site_aniso_U_23
_atom_site_aniso_U_13
_atom_site_aniso_U_12
Br1 0.01823(11) 0.02459(11) 0.01791(12) 0.00187(10) -0.00196(9) 0.00045(10)
O1 0.0251(8) 0.0284(9) 0.0178(9) -0.0039(7) -0.0035(7) -0.0016(7)
O2 0.0276(8) 0.0214(8) 0.0118(8) -0.0009(6) 0.0002(7) -0.0036(7)
O3 0.0234(8) 0.0120(8) 0.0168(8) -0.0007(6) 0.0027(6) 0.0009(6)
O4 0.0308(9) 0.0162(7) 0.0124(8) -0.0007(6) -0.0007(7) 0.0043(7)
O5 0.0267(9) 0.0219(9) 0.0410(11) -0.0150(8) -0.0106(8) 0.0103(7)
O6 0.0210(8) 0.0167(7) 0.0172(8) -0.0026(6) -0.0012(7) 0.0036(6)
N1 0.0193(10) 0.0158(9) 0.0133(10) -0.0040(7) 0.0025(8) -0.0007(8)
N2 0.0216(10) 0.0166(9) 0.0081(9) -0.0032(7) 0.0027(8) -0.0025(8)
N3 0.0198(9) 0.0107(8) 0.0147(10) -0.0015(7) -0.0007(8) -0.0015(7)
N4 0.0185(9) 0.0113(8) 0.0131(10) -0.0013(7) -0.0003(8) -0.0009(7)
N5 0.0172(9) 0.0115(9) 0.0214(10) -0.0021(8) -0.0022(8) 0.0023(7)
C1 0.0200(11) 0.0196(12) 0.0158(13) 0.0009(9) 0.0044(10) -0.0049(9)
C2 0.0173(11) 0.0138(11) 0.0150(12) 0.0003(9) 0.0048(9) 0.0007(9)
C3 0.0250(11) 0.0159(10) 0.0209(12) 0.0018(10) 0.0064(9) -0.0019(10)
C4 0.0296(13) 0.0170(11) 0.0251(14) -0.0037(10) 0.0119(11) 0.0009(10)
C5 0.0308(12) 0.0185(11) 0.0216(12) -0.0074(10) 0.0084(10) -0.0055(11)
C6 0.0160(10) 0.0149(10) 0.0185(12) 0.0018(10) 0.0048(9) 0.0054(10)
C7 0.0135(10) 0.0143(11) 0.0151(11) -0.0017(9) 0.0046(9) 0.0026(8)
C8 0.0129(10) 0.0148(11) 0.0131(11) -0.0007(8) 0.0030(9) 0.0033(8)
C9 0.0166(11) 0.0171(11) 0.0163(12) 0.0022(9) 0.0038(9) 0.0026(9)
C10 0.0193(11) 0.0169(11) 0.0295(14) 0.0006(10) 0.0040(10) -0.0045(9)
C11 0.0224(12) 0.0243(12) 0.0171(13) -0.0014(10) -0.0021(10) -0.0065(10)
C12 0.0196(11) 0.0247(12) 0.0142(12) 0.0026(9) 0.0001(9) -0.0002(9)
C13 0.0134(10) 0.0162(12) 0.0126(11) 0.0009(8) 0.0067(9) 0.0007(8)
C14 0.0152(11) 0.0221(12) 0.0108(11) -0.0006(9) 0.0049(9) 0.0001(9)
C15 0.0152(11) 0.0159(11) 0.0114(12) 0.0024(9) 0.0047(9) 0.0028(9)
C16 0.0147(11) 0.0200(11) 0.0146(12) 0.0018(9) 0.0025(9) 0.0007(9)
C17 0.0158(10) 0.0305(12) 0.0117(11) 0.0023(11) 0.0007(8) -0.0035(11)
C18 0.0216(12) 0.0207(12) 0.0209(13) -0.0028(10) 0.0053(10) -0.0102(10)
C19 0.0203(12) 0.0176(11) 0.0168(12) 0.0015(9) 0.0040(10) -0.0017(9)
C20 0.0121(10) 0.0171(11) 0.0145(12) 0.0010(9) -0.0007(9) 0.0049(9)
C21 0.0205(11) 0.0131(11) 0.0184(12) -0.0022(9) -0.0011(9) 0.0007(9)
C22 0.0246(13) 0.0198(11) 0.0249(13) 0.0039(10) -0.0020(10) -0.0045(10)
C23 0.0243(12) 0.0244(13) 0.0202(12) 0.0013(10) 0.0022(10) -0.0050(10)
C24 0.0217(12) 0.0177(11) 0.0136(12) -0.0014(9) 0.0023(9) -0.0004(9)
C25 0.0202(11) 0.0153(10) 0.0197(12) 0.0018(10) -0.0013(9) -0.0030(10)
C26 0.0165(11) 0.0103(10) 0.0135(11) 0.0003(8) -0.0003(9) -0.0045(9)
C27 0.0199(11) 0.0160(11) 0.0154(11) 0.0006(9) 0.0028(9) -0.0050(9)
C28 0.0145(11) 0.0185(12) 0.0196(12) 0.0024(9) 0.0046(9) 0.0016(9)
C29 0.0171(11) 0.0163(11) 0.0149(12) 0.0048(9) 0.0001(9) -0.0038(9)
C30 0.0207(12) 0.0171(11) 0.0175(12) -0.0035(9) 0.0023(10) -0.0043(9)
C31 0.0156(11) 0.0142(10) 0.0241(13) 0.0017(9) 0.0038(10) 0.0014(9)
C32 0.0212(11) 0.0184(11) 0.0211(12) -0.0002(10) 0.0019(9) 0.0048(10)
C33 0.0342(14) 0.0221(12) 0.0269(14) 0.0031(10) 0.0052(11) -0.0007(11)
C34 0.0325(14) 0.0202(12) 0.0237(14) 0.0011(10) 0.0037(11) 0.0029(10)
C35 0.0236(13) 0.0337(14) 0.0340(15) 0.0037(11) 0.0074(11) 0.0046(11)
Br1' 0.02256(12) 0.03911(14) 0.02958(14) 0.00860(11) 0.00920(10) 0.00272(11)
O1' 0.0275(9) 0.0291(9) 0.0178(9) -0.0011(7) 0.0107(7) 0.0002(7)
O2' 0.0234(8) 0.0207(8) 0.0108(8) 0.0004(6) 0.0033(6) 0.0031(6)
O3' 0.0246(8) 0.0115(8) 0.0150(8) 0.0002(6) 0.0024(6) -0.0002(6)
O4' 0.0363(9) 0.0184(8) 0.0154(9) -0.0029(6) 0.0062(7) -0.0052(7)
O5' 0.0437(11) 0.0253(9) 0.0560(12) -0.0199(9) 0.0269(9) -0.0178(8)
O6' 0.0224(8) 0.0184(8) 0.0232(9) -0.0048(7) 0.0079(7) -0.0057(7)
N1' 0.0197(10) 0.0144(9) 0.0126(10) -0.0012(7) 0.0019(8) 0.0003(8)
N2' 0.0196(9) 0.0125(8) 0.0104(10) -0.0022(7) -0.0001(8) 0.0026(7)
N3' 0.0239(10) 0.0114(8) 0.0135(10) 0.0000(7) 0.0055(8) 0.0015(7)
N4' 0.0225(10) 0.0124(9) 0.0156(10) 0.0010(8) 0.0037(8) -0.0014(8)
N5' 0.0217(10) 0.0117(9) 0.0246(11) -0.0007(8) 0.0062(8) -0.0030(8)
C1' 0.0185(11) 0.0201(12) 0.0184(13) 0.0005(9) 0.0010(10) 0.0047(9)
C2' 0.0186(12) 0.0200(11) 0.0092(11) 0.0007(9) 0.0004(9) 0.0036(9)
C3' 0.0254(12) 0.0180(11) 0.0241(12) 0.0061(10) 0.0069(10) 0.0012(10)
C4' 0.0290(13) 0.0146(11) 0.0286(14) -0.0028(10) 0.0067(11) 0.0001(10)
C5' 0.0267(12) 0.0198(11) 0.0187(12) -0.0048(10) 0.0023(9) 0.0012(10)
C6' 0.0127(10) 0.0153(10) 0.0135(11) 0.0022(10) 0.0030(8) -0.0032(9)
C7' 0.0124(10) 0.0116(11) 0.0193(12) 0.0019(9) 0.0023(9) -0.0011(8)
C8' 0.0136(10) 0.0140(11) 0.0135(11) -0.0011(9) 0.0004(9) -0.0029(8)
C9' 0.0166(11) 0.0172(11) 0.0155(12) 0.0036(9) -0.0012(9) -0.0019(9)
C10' 0.0200(12) 0.0149(11) 0.0273(14) -0.0012(9) 0.0059(10) 0.0032(9)
C11' 0.0234(12) 0.0218(12) 0.0174(12) -0.0038(10) 0.0060(10) 0.0002(10)
C12' 0.0209(11) 0.0202(12) 0.0133(12) -0.0008(9) 0.0029(9) 0.0010(9)
C13' 0.0100(10) 0.0167(12) 0.0160(12) 0.0022(9) -0.0018(9) 0.0005(8)
C14' 0.0130(10) 0.0200(12) 0.0121(11) -0.0003(9) -0.0006(9) -0.0001(9)
C15' 0.0150(11) 0.0164(11) 0.0118(12) -0.0001(9) -0.0002(9) -0.0024(9)
C16' 0.0147(11) 0.0235(12) 0.0138(12) 0.0035(9) 0.0015(9) -0.0004(9)
C17' 0.0178(11) 0.0293(12) 0.0142(11) -0.0004(11) 0.0015(9) 0.0017(11)
C18' 0.0204(12) 0.0227(12) 0.0155(12) -0.0023(10) 0.0009(10) 0.0079(10)
C19' 0.0216(12) 0.0176(11) 0.0174(12) 0.0019(9) 0.0035(10) 0.0026(9)
C20' 0.0178(11) 0.0160(11) 0.0181(12) 0.0019(10) 0.0061(9) -0.0056(9)
C21' 0.0261(12) 0.0140(11) 0.0250(13) -0.0005(9) 0.0058(10) -0.0007(9)
C22' 0.0407(15) 0.0201(12) 0.0321(15) 0.0047(11) 0.0086(12) 0.0080(11)
C23' 0.0342(14) 0.0292(14) 0.0292(14) 0.0008(11) 0.0008(11) 0.0102(11)
C24' 0.0242(12) 0.0212(11) 0.0178(13) -0.0004(10) -0.0010(10) 0.0022(10)
C25' 0.0256(12) 0.0145(11) 0.0308(14) -0.0015(10) 0.0080(10) 0.0002(10)
C26' 0.0207(12) 0.0118(10) 0.0215(13) 0.0023(9) 0.0054(10) 0.0046(9)
C27' 0.0217(12) 0.0182(11) 0.0248(13) -0.0010(10) 0.0018(10) 0.0021(10)
C28' 0.0152(11) 0.0192(12) 0.0280(13) 0.0051(10) -0.0012(10) -0.0007(9)
C29' 0.0190(11) 0.0206(12) 0.0207(12) 0.0066(10) 0.0054(9) 0.0056(9)
C30' 0.0234(12) 0.0212(12) 0.0189(13) -0.0001(10) 0.0013(10) 0.0023(10)
C31' 0.0187(12) 0.0174(11) 0.0289(14) 0.0015(10) 0.0044(10) 0.0005(9)
C32' 0.0200(11) 0.0203(12) 0.0290(14) 0.0021(10) 0.0031(10) -0.0030(10)
C33' 0.0310(14) 0.0232(12) 0.0365(15) -0.0052(11) 0.0023(12) -0.0054(11)
C34' 0.0228(13) 0.0316(14) 0.0438(16) 0.0026(12) 0.0083(11) -0.0037(11)
C35' 0.0371(15) 0.0252(13) 0.0367(16) 0.0050(11) 0.0029(12) -0.0001(11)

loop_
_atom_type_symbol
_atom_type_description
_atom_type_scat_dispersion_real
_atom_type_scat_dispersion_imag
_atom_type_scat_source
C C 0.0033 0.0016 'International Tables Vol C Tables 4.2.6.8 and 6.1.1.4'
H H 0.0000 0.0000 'International Tables Vol C Tables 4.2.6.8 and 6.1.1.4'
N N 0.0061 0.0033 'International Tables Vol C Tables 4.2.6.8 and 6.1.1.4'
O O 0.0106 0.0060 'International Tables Vol C Tables 4.2.6.8 and 6.1.1.4'
Br Br -0.2901 2.4595 'International Tables Vol C Tables 4.2.6.8 and 6.1.1.4'

loop_
_geom_angle_atom_site_label_1
_geom_angle_atom_site_label_2
_geom_angle_atom_site_label_3
_geom_angle
C1 O6 C32 121.20(15)
C1 N1 C2 124.33(16)
C1 N1 C5 120.78(17)
C2 N1 C5 112.59(15)
C6 N2 C7 128.55(18)
C6 N2 H2N 115.7
C7 N2 H2N 115.7
C13 N3 C14 129.39(17)
C13 N3 H3N 115.3
C14 N3 H3N 115.3
C20 N4 C24 128.86(17)
C20 N4 C21 117.16(16)
C24 N4 C21 111.98(16)
C25 N5 C26 125.43(17)
C25 N5 H5N 117.3
C26 N5 H5N 117.3
O1 C1 O6 125.87(19)
O1 C1 N1 124.34(19)
O6 C1 N1 109.78(17)
N1 C2 C6 114.31(16)
N1 C2 C3 102.52(15)
C6 C2 C3 111.70(16)
N1 C2 H2 109.4
C6 C2 H2 109.4
C3 C2 H2 109.4
C4 C3 C2 103.32(16)
C4 C3 H3A 111.1
C2 C3 H3A 111.1
C4 C3 H3B 111.1
C2 C3 H3B 111.1
H3A C3 H3B 109.1
C5 C4 C3 103.30(17)
C5 C4 H4A 111.1
C3 C4 H4A 111.1
C5 C4 H4B 111.1
C3 C4 H4B 111.1
H4A C4 H4B 109.1
N1 C5 C4 103.38(16)
N1 C5 H5A 111.1
C4 C5 H5A 111.1
N1 C5 H5B 111.1
C4 C5 H5B 111.1
H5A C5 H5B 109.1
O2 C6 N2 125.96(19)
O2 C6 C2 120.88(18)
N2 C6 C2 113.07(17)
C12 C7 N2 122.14(18)
C12 C7 C8 119.54(18)
N2 C7 C8 118.31(17)
C9 C8 C7 118.53(18)
C9 C8 C13 120.78(18)
C7 C8 C13 120.67(17)
C10 C9 C8 121.69(19)
C10 C9 H9 119.2
C8 C9 H9 119.2
C9 C10 C11 119.1(2)
C9 C10 H10 120.4
C11 C10 H10 120.4
C12 C11 C10 121.1(2)
C12 C11 H11 119.5
C10 C11 H11 119.5
C11 C12 C7 120.08(19)
C11 C12 H12 120.0
C7 C12 H12 120.0
O3 C13 N3 123.66(18)
O3 C13 C8 122.13(17)
N3 C13 C8 114.21(16)
C19 C14 N3 123.08(18)
C19 C14 C15 119.72(18)
N3 C14 C15 117.18(17)
C16 C15 C14 118.59(19)
C16 C15 C20 121.54(18)
C14 C15 C20 119.73(17)
C17 C16 C15 121.33(19)
C17 C16 H16 119.3
C15 C16 H16 119.3
C18 C17 C16 119.18(18)
C18 C17 H17 120.4
C16 C17 H17 120.4
C17 C18 C19 120.8(2)
C17 C18 H18 119.6
C19 C18 H18 119.6
C18 C19 C14 120.2(2)
C18 C19 H19 119.9
C14 C19 H19 119.9
O4 C20 N4 119.65(18)
O4 C20 C15 120.74(18)
N4 C20 C15 119.58(18)
N4 C21 C22 102.82(15)
N4 C21 C25 108.40(16)
C22 C21 C25 110.93(18)
N4 C21 H21 111.4
C22 C21 H21 111.4
C25 C21 H21 111.4
C23 C22 C21 103.62(17)
C23 C22 H22A 111.0
C21 C22 H22A 111.0
C23 C22 H22B 111.0
C21 C22 H22B 111.0
H22A C22 H22B 109.0
C24 C23 C22 103.11(17)
C24 C23 H23A 111.1
C22 C23 H23A 111.1
C24 C23 H23B 111.1
C22 C23 H23B 111.1
H23A C23 H23B 109.1
N4 C24 C23 103.25(16)
N4 C24 H24A 111.1
C23 C24 H24A 111.1
N4 C24 H24B 111.1
C23 C24 H24B 111.1
H24A C24 H24B 109.1
O5 C25 N5 124.33(18)
O5 C25 C21 121.16(18)
N5 C25 C21 114.50(18)
C27 C26 C31 119.43(18)
C27 C26 N5 123.39(18)
C31 C26 N5 117.18(18)
C26 C27 C28 119.71(19)
C26 C27 H27 120.1
C28 C27 H27 120.1
C29 C28 C27 120.34(19)
C29 C28 H28 119.8
C27 C28 H28 119.8
C28 C29 C30 120.68(18)
C28 C29 Br1 119.45(15)
C30 C29 Br1 119.85(15)
C29 C30 C31 118.88(19)
C29 C30 H30 120.6
C31 C30 H30 120.6
C30 C31 C26 120.85(19)
C30 C31 H31 119.6
C26 C31 H31 119.6
O6 C32 C34 102.35(15)
O6 C32 C33 110.19(17)
C34 C32 C33 110.31(19)
O6 C32 C35 109.09(18)
C34 C32 C35 111.47(18)
C33 C32 C35 112.91(18)
C32 C33 H33A 109.5
C32 C33 H33B 109.5
H33A C33 H33B 109.5
C32 C33 H33C 109.5
H33A C33 H33C 109.5
H33B C33 H33C 109.5
C32 C34 H34A 109.5
C32 C34 H34B 109.5
H34A C34 H34B 109.5
C32 C34 H34C 109.5
H34A C34 H34C 109.5
H34B C34 H34C 109.5
C32 C35 H35A 109.5
C32 C35 H35B 109.5
H35A C35 H35B 109.5
C32 C35 H35C 109.5
H35A C35 H35C 109.5
H35B C35 H35C 109.5
C1' O6' C32' 122.60(16)
C1' N1' C2' 123.27(17)
C1' N1' C5' 121.71(16)
C2' N1' C5' 112.54(15)
C6' N2' C7' 128.16(17)
C6' N2' H2'N 115.9
C7' N2' H2'N 115.9
C13' N3' C14' 129.75(17)
C13' N3' H3'N 115.1
C14' N3' H3'N 115.1
C20' N4' C21' 117.35(16)
C20' N4' C24' 128.34(17)
C21' N4' C24' 112.07(16)
C25' N5' C26' 125.66(17)
C25' N5' H5'N 117.2
C26' N5' H5'N 117.2
O1' C1' O6' 126.12(19)
O1' C1' N1' 124.64(19)
O6' C1' N1' 109.24(17)
N1' C2' C6' 113.78(16)
N1' C2' C3' 102.78(16)
C6' C2' C3' 112.39(16)
N1' C2' H2' 109.2
C6' C2' H2' 109.2
C3' C2' H2' 109.2
C4' C3' C2' 103.16(16)
C4' C3' H3'A 111.1
C2' C3' H3'A 111.1
C4' C3' H3'B 111.1
C2' C3' H3'B 111.1
H3'A C3' H3'B 109.1
C5' C4' C3' 103.62(16)
C5' C4' H4'A 111.0
C3' C4' H4'A 111.0
C5' C4' H4'B 111.0
C3' C4' H4'B 111.0
H4'A C4' H4'B 109.0
N1' C5' C4' 102.88(15)
N1' C5' H5'A 111.2
C4' C5' H5'A 111.2
N1' C5' H5'B 111.2
C4' C5' H5'B 111.2
H5'A C5' H5'B 109.1
O2' C6' N2' 124.99(19)
O2' C6' C2' 121.17(18)
N2' C6' C2' 113.76(17)
C12' C7' N2' 122.31(18)
C12' C7' C8' 119.42(18)
N2' C7' C8' 118.28(17)
C9' C8' C7' 118.62(18)
C9' C8' C13' 121.06(18)
C7' C8' C13' 120.32(17)
C10' C9' C8' 121.82(19)
C10' C9' H9' 119.1
C8' C9' H9' 119.1
C9' C10' C11' 119.01(19)
C9' C10' H10' 120.5
C11' C10' H10' 120.5
C10' C11' C12' 120.72(19)
C10' C11' H11' 119.6
C12' C11' H11' 119.6
C11' C12' C7' 120.42(19)
C11' C12' H12' 119.8
C7' C12' H12' 119.8
O3' C13' N3' 123.92(18)
O3' C13' C8' 122.50(18)
N3' C13' C8' 113.58(16)
C19' C14' C15' 120.06(18)
C19' C14' N3' 123.01(18)
C15' C14' N3' 116.93(17)
C16' C15' C14' 118.61(19)
C16' C15' C20' 121.79(18)
C14' C15' C20' 119.47(17)
C17' C16' C15' 120.92(19)
C17' C16' H16' 119.5
C15' C16' H16' 119.5
C16' C17' C18' 119.85(18)
C16' C17' H17' 120.1
C18' C17' H17' 120.1
C19' C18' C17' 120.9(2)
C19' C18' H18' 119.6
C17' C18' H18' 119.6
C18' C19' C14' 119.6(2)
C18' C19' H19' 120.2
C14' C19' H19' 120.2
O4' C20' N4' 119.90(19)
O4' C20' C15' 120.85(18)
N4' C20' C15' 119.24(18)
N4' C21' C22' 103.07(16)
N4' C21' C25' 108.83(17)
C22' C21' C25' 111.31(18)
N4' C21' H21' 111.1
C22' C21' H21' 111.1
C25' C21' H21' 111.1
C21' C22' C23' 102.96(17)
C21' C22' H22D 111.2
C23' C22' H22D 111.2
C21' C22' H22C 111.2
C23' C22' H22C 111.2
H22D C22' H22C 109.1
C24' C23' C22' 103.35(17)
C24' C23' H23D 111.1
C22' C23' H23D 111.1
C24' C23' H23C 111.1
C22' C23' H23C 111.1
H23D C23' H23C 109.1
N4' C24' C23' 103.37(17)
N4' C24' H24D 111.1
C23' C24' H24D 111.1
N4' C24' H24C 111.1
C23' C24' H24C 111.1
H24D C24' H24C 109.1
O5' C25' N5' 124.2(2)
O5' C25' C21' 120.62(19)
N5' C25' C21' 115.20(18)
C27' C26' C31' 119.21(19)
C27' C26' N5' 123.03(19)
C31' C26' N5' 117.76(18)
C26' C27' C28' 120.1(2)
C26' C27' H27' 120.0
C28' C27' H27' 120.0
C29' C28' C27' 119.5(2)
C29' C28' H28' 120.2
C27' C28' H28' 120.2
C28' C29' C30' 121.28(19)
C28' C29' Br1' 119.41(16)
C30' C29' Br1' 119.28(16)
C29' C30' C31' 118.8(2)
C29' C30' H30' 120.6
C31' C30' H30' 120.6
C30' C31' C26' 121.0(2)
C30' C31' H31' 119.5
C26' C31' H31' 119.5
O6' C32' C33' 101.88(17)
O6' C32' C34' 109.15(17)
C33' C32' C34' 111.68(19)
O6' C32' C35' 109.61(17)
C33' C32' C35' 111.11(19)
C34' C32' C35' 112.83(19)
C32' C33' H33F 109.5
C32' C33' H33E 109.5
H33F C33' H33E 109.5
C32' C33' H33D 109.5
H33F C33' H33D 109.5
H33E C33' H33D 109.5
C32' C34' H34E 109.5
C32' C34' H34D 109.5
H34E C34' H34D 109.5
C32' C34' H34F 109.5
H34E C34' H34F 109.5
H34D C34' H34F 109.5
C32' C35' H35F 109.5
C32' C35' H35D 109.5
H35F C35' H35D 109.5
C32' C35' H35E 109.5
H35F C35' H35E 109.5
H35D C35' H35E 109.5

loop_
_geom_bond_atom_site_label_1
_geom_bond_atom_site_label_2
_geom_bond_distance
Br1 C29 1.8959(19)
O1 C1 1.212(2)
O2 C6 1.216(2)
O3 C13 1.238(2)
O4 C20 1.248(2)
O5 C25 1.216(2)
O6 C1 1.356(2)
O6 C32 1.479(2)
N1 C1 1.359(3)
N1 C2 1.458(2)
N1 C5 1.474(3)
N2 C6 1.366(2)
N2 C7 1.403(2)
N2 H2N 0.8800
N3 C13 1.347(2)
N3 C14 1.404(2)
N3 H3N 0.8800
N4 C20 1.342(2)
N4 C24 1.473(2)
N4 C21 1.475(2)
N5 C25 1.361(2)
N5 C26 1.418(2)
N5 H5N 0.8800
C2 C6 1.528(3)
C2 C3 1.543(3)
C2 H2 1.0000
C3 C4 1.525(3)
C3 H3A 0.9900
C3 H3B 0.9900
C4 C5 1.512(3)
C4 H4A 0.9900
C4 H4B 0.9900
C5 H5A 0.9900
C5 H5B 0.9900
C7 C12 1.393(3)
C7 C8 1.413(3)
C8 C9 1.394(3)
C8 C13 1.499(3)
C9 C10 1.375(3)
C9 H9 0.9500
C10 C11 1.386(3)
C10 H10 0.9500
C11 C12 1.379(3)
C11 H11 0.9500
C12 H12 0.9500
C14 C19 1.390(3)
C14 C15 1.413(3)
C15 C16 1.390(3)
C15 C20 1.497(3)
C16 C17 1.389(3)
C16 H16 0.9500
C17 C18 1.382(3)
C17 H17 0.9500
C18 C19 1.382(3)
C18 H18 0.9500
C19 H19 0.9500
C21 C22 1.531(3)
C21 C25 1.538(3)
C21 H21 1.0000
C22 C23 1.523(3)
C22 H22A 0.9900
C22 H22B 0.9900
C23 C24 1.521(3)
C23 H23A 0.9900
C23 H23B 0.9900
C24 H24A 0.9900
C24 H24B 0.9900
C26 C27 1.385(3)
C26 C31 1.393(3)
C27 C28 1.388(3)
C27 H27 0.9500
C28 C29 1.378(3)
C28 H28 0.9500
C29 C30 1.384(3)
C30 C31 1.388(3)
C30 H30 0.9500
C31 H31 0.9500
C32 C34 1.516(3)
C32 C33 1.521(3)
C32 C35 1.521(3)
C33 H33A 0.9800
C33 H33B 0.9800
C33 H33C 0.9800
C34 H34A 0.9800
C34 H34B 0.9800
C34 H34C 0.9800
C35 H35A 0.9800
C35 H35B 0.9800
C35 H35C 0.9800
Br1' C29' 1.908(2)
O1' C1' 1.214(2)
O2' C6' 1.219(2)
O3' C13' 1.238(2)
O4' C20' 1.246(2)
O5' C25' 1.212(3)
O6' C1' 1.353(2)
O6' C32' 1.473(2)
N1' C1' 1.360(3)
N1' C2' 1.465(2)
N1' C5' 1.476(3)
N2' C6' 1.358(2)
N2' C7' 1.409(2)
N2' H2'N 0.8800
N3' C13' 1.353(2)
N3' C14' 1.410(2)
N3' H3'N 0.8800
N4' C20' 1.337(2)
N4' C21' 1.470(3)
N4' C24' 1.474(2)
N5' C25' 1.356(3)
N5' C26' 1.417(3)
N5' H5'N 0.8800
C2' C6' 1.523(3)
C2' C3' 1.531(3)
C2' H2' 1.0000
C3' C4' 1.526(3)
C3' H3'A 0.9900
C3' H3'B 0.9900
C4' C5' 1.522(3)
C4' H4'A 0.9900
C4' H4'B 0.9900
C5' H5'A 0.9900
C5' H5'B 0.9900
C7' C12' 1.387(3)
C7' C8' 1.413(3)
C8' C9' 1.392(3)
C8' C13' 1.497(3)
C9' C10' 1.377(3)
C9' H9' 0.9500
C10' C11' 1.385(3)
C10' H10' 0.9500
C11' C12' 1.386(3)
C11' H11' 0.9500
C12' H12' 0.9500
C14' C19' 1.394(3)
C14' C15' 1.408(3)
C15' C16' 1.392(3)
C15' C20' 1.503(3)
C16' C17' 1.379(3)
C16' H16' 0.9500
C17' C18' 1.379(3)
C17' H17' 0.9500
C18' C19' 1.379(3)
C18' H18' 0.9500
C19' H19' 0.9500
C21' C22' 1.531(3)
C21' C25' 1.542(3)
C21' H21' 1.0000
C22' C23' 1.534(3)
C22' H22D 0.9900
C22' H22C 0.9900
C23' C24' 1.518(3)
C23' H23D 0.9900
C23' H23C 0.9900
C24' H24D 0.9900
C24' H24C 0.9900
C26' C27' 1.385(3)
C26' C31' 1.388(3)
C27' C28' 1.394(3)
C27' H27' 0.9500
C28' C29' 1.376(3)
C28' H28' 0.9500
C29' C30' 1.379(3)
C30' C31' 1.386(3)
C30' H30' 0.9500
C31' H31' 0.9500
C32' C33' 1.507(3)
C32' C34' 1.518(3)
C32' C35' 1.530(3)
C33' H33F 0.9800
C33' H33E 0.9800
C33' H33D 0.9800
C34' H34E 0.9800
C34' H34D 0.9800
C34' H34F 0.9800
C35' H35F 0.9800
C35' H35D 0.9800
C35' H35E 0.9800

loop_
_geom_hbond_atom_site_label_D
_geom_hbond_atom_site_label_H
_geom_hbond_atom_site_label_A
_geom_hbond_distance_DH
_geom_hbond_distance_HA
_geom_hbond_distance_DA
_geom_hbond_angle_DHA
_geom_hbond_site_symmetry_A
N2 H2N O3 0.88 2.02 2.722(2) 135.4 .
N3 H3N O4 0.88 1.91 2.633(2) 138.9 .
N2' H2'N O3' 0.88 2.04 2.734(2) 134.5 .
N3' H3'N O4' 0.88 1.92 2.643(2) 138.7 .
C11' H11' O2 0.95 2.51 3.318(3) 142.4 .
C2 H2 O2' 1.00 2.45 3.249(2) 136.8 1_565
C4 H4A O2' 0.99 2.61 3.362(3) 132.5 1_565
C5 H5B O4 0.99 2.61 3.313(2) 128.4 1_565
C16 H16 O1 0.95 2.49 3.219(2) 133.6 2_647
C22 H22A O5 0.99 2.42 3.332(3) 152.7 2_547
C31 H31 O3 0.95 2.51 3.310(2) 142.2 1_545
C31 H31 N2 0.95 2.65 3.533(3) 154.0 1_545
C5' H5'B O4' 0.99 2.58 3.318(2) 131.5 1_545
C16' H16' O1' 0.95 2.44 3.152(2) 131.4 2_656
C22' H22C O5' 0.99 2.29 3.209(3) 153.5 2_556
C31' H31' O3' 0.95 2.60 3.371(2) 138.6 1_565
C31' H31' N2' 0.95 2.68 3.583(3) 159.1 1_565

loop_
_geom_torsion_atom_site_label_1
_geom_torsion_atom_site_label_2
_geom_torsion_atom_site_label_3
_geom_torsion_atom_site_label_4
_geom_torsion
C32 O6 C1 O1 5.8(3)
C32 O6 C1 N1 -172.93(16)
C2 N1 C1 O1 173.70(19)
C5 N1 C1 O1 12.2(3)
C2 N1 C1 O6 -7.5(3)
C5 N1 C1 O6 -168.98(16)
C1 N1 C2 C6 64.3(2)
C5 N1 C2 C6 -132.86(17)
C1 N1 C2 C3 -174.61(17)
C5 N1 C2 C3 -11.8(2)
N1 C2 C3 C4 30.95(19)
C6 C2 C3 C4 153.78(16)
C2 C3 C4 C5 -39.0(2)
C1 N1 C5 C4 151.22(18)
C2 N1 C5 C4 -12.3(2)
C3 C4 C5 N1 31.4(2)
C7 N2 C6 O2 10.6(3)
C7 N2 C6 C2 -172.81(18)
N1 C2 C6 O2 -154.64(17)
C3 C2 C6 O2 89.5(2)
N1 C2 C6 N2 28.5(2)
C3 C2 C6 N2 -87.3(2)
C6 N2 C7 C12 -20.9(3)
C6 N2 C7 C8 157.94(19)
C12 C7 C8 C9 0.1(3)
N2 C7 C8 C9 -178.71(17)
C12 C7 C8 C13 -178.19(17)
N2 C7 C8 C13 3.0(3)
C7 C8 C9 C10 0.4(3)
C13 C8 C9 C10 178.68(18)
C8 C9 C10 C11 -0.6(3)
C9 C10 C11 C12 0.4(3)
C10 C11 C12 C7 0.1(3)
N2 C7 C12 C11 178.43(19)
C8 C7 C12 C11 -0.4(3)
C14 N3 C13 O3 -0.1(3)
C14 N3 C13 C8 178.82(17)
C9 C8 C13 O3 -145.5(2)
C7 C8 C13 O3 32.7(3)
C9 C8 C13 N3 35.5(2)
C7 C8 C13 N3 -146.22(18)
C13 N3 C14 C19 -10.9(3)
C13 N3 C14 C15 170.44(19)
C19 C14 C15 C16 -3.7(3)
N3 C14 C15 C16 175.07(17)
C19 C14 C15 C20 -179.53(19)
N3 C14 C15 C20 -0.8(3)
C14 C15 C16 C17 2.5(3)
C20 C15 C16 C17 178.27(19)
C15 C16 C17 C18 0.7(3)
C16 C17 C18 C19 -2.9(3)
C17 C18 C19 C14 1.7(3)
N3 C14 C19 C18 -177.02(18)
C15 C14 C19 C18 1.6(3)
C24 N4 C20 O4 -170.20(18)
C21 N4 C20 O4 -7.7(3)
C24 N4 C20 C15 7.6(3)
C21 N4 C20 C15 170.09(16)
C16 C15 C20 O4 -141.39(19)
C14 C15 C20 O4 34.3(3)
C16 C15 C20 N4 40.8(3)
C14 C15 C20 N4 -143.47(19)
C20 N4 C21 C22 -175.93(17)
C24 N4 C21 C22 -10.6(2)
C20 N4 C21 C25 -58.4(2)
C24 N4 C21 C25 106.92(18)
N4 C21 C22 C23 30.6(2)
C25 C21 C22 C23 -85.1(2)
C21 C22 C23 C24 -39.5(2)
C20 N4 C24 C23 149.49(19)
C21 N4 C24 C23 -13.7(2)
C22 C23 C24 N4 32.4(2)
C26 N5 C25 O5 5.5(3)
C26 N5 C25 C21 -175.84(17)
N4 C21 C25 O5 -32.9(3)
C22 C21 C25 O5 79.3(2)
N4 C21 C25 N5 148.43(17)
C22 C21 C25 N5 -99.4(2)
C25 N5 C26 C27 -24.8(3)
C25 N5 C26 C31 156.42(19)
C31 C26 C27 C28 -3.6(3)
N5 C26 C27 C28 177.64(18)
C26 C27 C28 C29 1.4(3)
C27 C28 C29 C30 1.5(3)
C27 C28 C29 Br1 -176.88(15)
C28 C29 C30 C31 -2.1(3)
Br1 C29 C30 C31 176.27(15)
C29 C30 C31 C26 -0.2(3)
C27 C26 C31 C30 3.0(3)
N5 C26 C31 C30 -178.17(18)
C1 O6 C32 C34 174.60(17)
C1 O6 C32 C33 57.3(2)
C1 O6 C32 C35 -67.2(2)
C32' O6' C1' O1' 4.7(3)
C32' O6' C1' N1' -174.56(16)
C2' N1' C1' O1' 172.98(19)
C5' N1' C1' O1' 12.2(3)
C2' N1' C1' O6' -7.7(3)
C5' N1' C1' O6' -168.55(16)
C1' N1' C2' C6' 62.5(2)
C5' N1' C2' C6' -135.10(17)
C1' N1' C2' C3' -175.71(17)
C5' N1' C2' C3' -13.3(2)
N1' C2' C3' C4' 31.9(2)
C6' C2' C3' C4' 154.64(17)
C2' C3' C4' C5' -39.2(2)
C1' N1' C5' C4' 151.90(18)
C2' N1' C5' C4' -10.8(2)
C3' C4' C5' N1' 30.6(2)
C7' N2' C6' O2' 8.8(3)
C7' N2' C6' C2' -174.52(18)
N1' C2' C6' O2' -150.44(18)
C3' C2' C6' O2' 93.3(2)
N1' C2' C6' N2' 32.8(2)
C3' C2' C6' N2' -83.5(2)
C6' N2' C7' C12' -22.2(3)
C6' N2' C7' C8' 157.30(18)
C12' C7' C8' C9' 0.1(3)
N2' C7' C8' C9' -179.42(17)
C12' C7' C8' C13' 178.99(18)
N2' C7' C8' C13' -0.5(3)
C7' C8' C9' C10' 0.2(3)
C13' C8' C9' C10' -178.66(19)
C8' C9' C10' C11' -0.1(3)
C9' C10' C11' C12' -0.4(3)
C10' C11' C12' C7' 0.7(3)
N2' C7' C12' C11' 178.94(18)
C8' C7' C12' C11' -0.6(3)
C14' N3' C13' O3' -1.0(3)
C14' N3' C13' C8' 178.40(17)
C9' C8' C13' O3' -144.5(2)
C7' C8' C13' O3' 36.6(3)
C9' C8' C13' N3' 36.1(3)
C7' C8' C13' N3' -142.79(18)
C13' N3' C14' C19' -9.4(3)
C13' N3' C14' C15' 171.28(19)
C19' C14' C15' C16' -3.6(3)
N3' C14' C15' C16' 175.79(17)
C19' C14' C15' C20' -179.49(19)
N3' C14' C15' C20' -0.1(3)
C14' C15' C16' C17' 2.2(3)
C20' C15' C16' C17' 178.07(19)
C15' C16' C17' C18' 0.5(3)
C16' C17' C18' C19' -2.1(3)
C17' C18' C19' C14' 0.7(3)
C15' C14' C19' C18' 2.1(3)
N3' C14' C19' C18' -177.19(18)
C21' N4' C20' O4' -8.1(3)
C24' N4' C20' O4' -169.61(19)
C21' N4' C20' C15' 170.71(17)
C24' N4' C20' C15' 9.2(3)
C16' C15' C20' O4' -139.5(2)
C14' C15' C20' O4' 36.3(3)
C16' C15' C20' N4' 41.8(3)
C14' C15' C20' N4' -142.43(19)
C20' N4' C21' C22' -177.17(17)
C24' N4' C21' C22' -12.7(2)
C20' N4' C21' C25' -58.9(2)
C24' N4' C21' C25' 105.53(19)
N4' C21' C22' C23' 31.7(2)
C25' C21' C22' C23' -84.8(2)
C21' C22' C23' C24' -39.3(2)
C20' N4' C24' C23' 150.6(2)
C21' N4' C24' C23' -11.7(2)
C22' C23' C24' N4' 31.2(2)
C26' N5' C25' O5' 5.2(3)
C26' N5' C25' C21' -176.67(18)
N4' C21' C25' O5' -32.4(3)
C22' C21' C25' O5' 80.6(3)
N4' C21' C25' N5' 149.44(18)
C22' C21' C25' N5' -97.6(2)
C25' N5' C26' C27' -27.2(3)
C25' N5' C26' C31' 153.3(2)
C31' C26' C27' C28' -2.2(3)
N5' C26' C27' C28' 178.39(18)
C26' C27' C28' C29' 0.3(3)
C27' C28' C29' C30' 1.0(3)
C27' C28' C29' Br1' -177.35(15)
C28' C29' C30' C31' -0.4(3)
Br1' C29' C30' C31' 177.94(15)
C29' C30' C31' C26' -1.5(3)
C27' C26' C31' C30' 2.8(3)
N5' C26' C31' C30' -177.74(18)
C1' O6' C32' C33' 176.32(17)
C1' O6' C32' C34' -65.5(2)
C1' O6' C32' C35' 58.6(2)
